data_4314531
loop_
_publ_author_name
'Carolina Avendano'
'Ferdi Karadas'
'Matthew Hilfiger'
'Michael Shatruk'
'Kim R. Dunbar'

_publ_contact_author_address
; 
Department of Chemistry
Texas A&M University
PO Box 30012 
College Station 
Texas 77842-3012 
USA
;
_publ_contact_author_email dunbar@mail.chem.tamu.edu
_publ_contact_author_fax (979)8457177
_publ_contact_author_name 'Dunbar, Kim R.'
_publ_contact_author_phone (979)8625235
_publ_section_title
;
 Cyanide Lability and Linkage Isomerism of Hexacyanochromate(III) Induced
 by the Co(II) Ion
;
_journal_name_full 'Inorganic Chemistry'
_journal_page_first 583
_journal_page_last 594
_journal_paper_doi 10.1021/ic901681e
_journal_volume 49
_journal_year 2010
_chemical_formula_sum 'C114 H108 B Co2 F8 Fe N6 O2 P8'
_chemical_formula_weight 2178.34
_chemical_name_systematic
; 
 ? 
;
_space_group_IT_number 14
_symmetry_cell_setting monoclinic
_symmetry_space_group_name_Hall '-P 2yn'
_symmetry_space_group_name_H-M 'P 1 21/n 1'
_atom_sites_solution_hydrogens geom
_atom_sites_solution_primary direct
_atom_sites_solution_secondary difmap
_audit_creation_method SHELXL-97
_cell_angle_alpha 90.00
_cell_angle_beta 91.837(5)
_cell_angle_gamma 90.00
_cell_formula_units_Z 2
_cell_length_a 12.718(4)
_cell_length_b 21.726(7)
_cell_length_c 19.360(6)
_cell_measurement_temperature 110(2)
_cell_volume 5347(3)
_computing_cell_refinement 'SMART V5.625 (Bruker, 2000)'
_computing_data_collection 'SMART V5.625 (Bruker, 2000)'
_computing_data_reduction 'SAINT V6.32 (Bruker, 2001)'
_computing_molecular_graphics 'X-Seed (Barbour, 2001)'
_computing_publication_material 'SHELXL-97 (Sheldrick, 1997)'
_computing_structure_refinement 'SHELXL-97 (Sheldrick, 1997)'
_computing_structure_solution 'SHELXS-97 (Sheldrick, 1997)'
_diffrn_ambient_temperature 110(2)
_diffrn_measured_fraction_theta_full 0.973
_diffrn_measured_fraction_theta_max 0.973
_diffrn_measurement_device_type 'SMART APEX CCD area-detector'
_diffrn_measurement_method '\w and \f scans'
_diffrn_radiation_monochromator graphite
_diffrn_radiation_source 'fine-focus sealed tube'
_diffrn_radiation_type MoK\a
_diffrn_radiation_wavelength 0.71073
_diffrn_reflns_av_R_equivalents 0.2242
_diffrn_reflns_av_sigmaI/netI 0.1998
_diffrn_reflns_limit_h_max 15
_diffrn_reflns_limit_h_min -15
_diffrn_reflns_limit_k_max 23
_diffrn_reflns_limit_k_min -25
_diffrn_reflns_limit_l_max 23
_diffrn_reflns_limit_l_min -23
_diffrn_reflns_number 32303
_diffrn_reflns_theta_full 25.00
_diffrn_reflns_theta_max 25.00
_diffrn_reflns_theta_min 1.41
_exptl_absorpt_coefficient_mu 0.627
_exptl_absorpt_correction_T_max 0.9753
_exptl_absorpt_correction_T_min 0.7528
_exptl_absorpt_correction_type multi-scan
_exptl_absorpt_process_details 'SADABS v2.03 (Bruker, 2003)'
_exptl_crystal_colour dark-green
_exptl_crystal_density_diffrn 1.353
_exptl_crystal_density_method 'not measured'
_exptl_crystal_description needle
_exptl_crystal_F_000 2254
_exptl_crystal_size_max 0.16
_exptl_crystal_size_mid 0.11
_exptl_crystal_size_min 0.07
_refine_diff_density_max 1.226
_refine_diff_density_min -0.920
_refine_diff_density_rms 0.120
_refine_ls_extinction_method none
_refine_ls_goodness_of_fit_ref 1.062
_refine_ls_hydrogen_treatment constr
_refine_ls_matrix_type full
_refine_ls_number_parameters 641
_refine_ls_number_reflns 9158
_refine_ls_number_restraints 746
_refine_ls_restrained_S_all 1.084
_refine_ls_R_factor_all 0.1714
_refine_ls_R_factor_gt 0.0916
_refine_ls_shift/su_max 0.165
_refine_ls_shift/su_mean 0.001
_refine_ls_structure_factor_coef Fsqd
_refine_ls_weighting_details 'calc w=1/[\s^2^(Fo^2^)+(0.0822P)^2^+9.5344P] where P=(Fo^2^+2Fc^2^)/3'
_refine_ls_weighting_scheme calc
_refine_ls_wR_factor_gt 0.1942
_refine_ls_wR_factor_ref 0.2307
_reflns_number_gt 4990
_reflns_number_total 9158
_reflns_threshold_expression >2sigma(I)
_cod_data_source_file ic901681e_si_001_2.cif
_cod_data_source_block c:\users\Carolina\str3.cif
_cod_database_code 4314531

loop_
_symmetry_equiv_pos_as_xyz
'x, y, z'
'-x+1/2, y+1/2, -z+1/2'
'-x, -y, -z'
'x-1/2, -y-1/2, z-1/2'

loop_
_atom_site_label
_atom_site_type_symbol
_atom_site_fract_x
_atom_site_fract_y
_atom_site_fract_z
_atom_site_U_iso_or_equiv
_atom_site_adp_type
_atom_site_occupancy
_atom_site_symmetry_multiplicity
_atom_site_calc_flag
_atom_site_refinement_flags
_atom_site_disorder_assembly
_atom_site_disorder_group
Co1 Co 0.24691(5) 0.16340(3) 0.09464(4) 0.01292(18) Uani 1 1 d U . .
Fe2 Fe 0.0000 0.0000 0.0000 0.0297(4) Uani 1 2 d SU . .
P1 P 0.11871(9) 0.21913(7) 0.14240(8) 0.0155(3) Uani 1 1 d U . .
P2 P 0.20890(10) 0.22888(7) 0.00395(8) 0.0183(4) Uani 1 1 d U . .
P4 P 0.28520(9) 0.10123(7) 0.18643(8) 0.0164(4) Uani 1 1 d U . .
P3 P 0.39322(9) 0.11639(7) 0.05295(8) 0.0163(3) Uani 1 1 d U . .
N1 N -0.1301(3) 0.0185(3) 0.1333(4) 0.0410(14) Uani 1 1 d U . .
N2 N -0.1467(4) 0.0954(3) -0.0751(4) 0.0502(16) Uani 1 1 d U . .
N3 N 0.1499(3) 0.1003(2) 0.0551(3) 0.0200(9) Uani 1 1 d U . .
C1 C -0.0845(4) 0.0140(3) 0.0910(4) 0.0364(14) Uani 1 1 d U . .
C2 C -0.0955(5) 0.0677(3) -0.0460(4) 0.0450(16) Uani 1 1 d U . .
C3 C 0.0947(4) 0.0668(2) 0.0360(3) 0.0252(12) Uani 1 1 d U . .
C4 C 0.0455(3) 0.1967(3) 0.2153(3) 0.0174(9) Uani 1 1 d U . .
C5 C -0.0359(3) 0.1534(2) 0.2068(3) 0.0209(10) Uani 1 1 d U . .
H5 H -0.0502 0.1364 0.1634 0.025 Uiso 1 1 calc R . .
C6 C -0.0956(4) 0.1357(3) 0.2623(3) 0.0232(10) Uani 1 1 d U . .
H6 H -0.1492 0.1069 0.2567 0.028 Uiso 1 1 calc R . .
C7 C -0.0729(4) 0.1622(3) 0.3266(3) 0.0268(10) Uani 1 1 d U . .
H7 H -0.1122 0.1509 0.3643 0.032 Uiso 1 1 calc R . .
C8 C 0.0056(4) 0.2042(3) 0.3354(3) 0.0281(10) Uani 1 1 d U . .
H8 H 0.0203 0.2209 0.3789 0.034 Uiso 1 1 calc R . .
C9 C 0.0642(4) 0.2224(3) 0.2789(3) 0.0236(10) Uani 1 1 d U . .
H9 H 0.1162 0.2522 0.2847 0.028 Uiso 1 1 calc R . .
C10 C 0.1592(4) 0.2978(3) 0.1607(3) 0.0222(9) Uani 1 1 d U . .
C11 C 0.0844(4) 0.3452(3) 0.1616(3) 0.0264(10) Uani 1 1 d U . .
H11 H 0.0134 0.3364 0.1543 0.032 Uiso 1 1 calc R . .
C12 C 0.1161(4) 0.4043(3) 0.1733(4) 0.0304(11) Uani 1 1 d U . .
H12 H 0.0668 0.4359 0.1721 0.036 Uiso 1 1 calc R . .
C13 C 0.2230(4) 0.4178(3) 0.1871(4) 0.0321(11) Uani 1 1 d U . .
H13 H 0.2444 0.4581 0.1952 0.038 Uiso 1 1 calc R . .
C14 C 0.2959(4) 0.3707(3) 0.1885(4) 0.0314(11) Uani 1 1 d U . .
H14 H 0.3661 0.3789 0.1998 0.038 Uiso 1 1 calc R . .
C15 C 0.2645(4) 0.3120(3) 0.1734(3) 0.0251(10) Uani 1 1 d U . .
H15 H 0.3146 0.2809 0.1715 0.030 Uiso 1 1 calc R . .
C16 C 0.0196(4) 0.2264(3) 0.0739(3) 0.0218(11) Uani 1 1 d U . .
H16A H -0.0056 0.1861 0.0596 0.026 Uiso 1 1 calc R . .
H16B H -0.0395 0.2502 0.0895 0.026 Uiso 1 1 calc R . .
C17 C 0.0721(4) 0.2591(3) 0.0136(3) 0.0231(11) Uani 1 1 d U . .
H17A H 0.0745 0.3031 0.0223 0.028 Uiso 1 1 calc R . .
H17B H 0.0311 0.2522 -0.0288 0.028 Uiso 1 1 calc R . .
C18 C 0.2893(4) 0.2981(3) -0.0010(3) 0.0292(10) Uani 1 1 d U . .
C19 C 0.2523(5) 0.3583(3) -0.0059(4) 0.0374(11) Uani 1 1 d U . .
H19 H 0.1804 0.3654 -0.0113 0.045 Uiso 1 1 calc R . .
C20 C 0.3206(5) 0.4074(3) -0.0028(4) 0.0421(11) Uani 1 1 d U . .
H20 H 0.2938 0.4471 -0.0061 0.051 Uiso 1 1 calc R . .
C21 C 0.4254(5) 0.3994(3) 0.0049(4) 0.0403(11) Uani 1 1 d U . .
H21 H 0.4693 0.4335 0.0083 0.048 Uiso 1 1 calc R . .
C22 C 0.4674(5) 0.3421(3) 0.0079(4) 0.0353(11) Uani 1 1 d U . .
H22 H 0.5399 0.3368 0.0113 0.042 Uiso 1 1 calc R . .
C23 C 0.4004(4) 0.2909(3) 0.0056(3) 0.0296(10) Uani 1 1 d U . .
H23 H 0.4290 0.2515 0.0085 0.036 Uiso 1 1 calc R . .
C24 C 0.2027(4) 0.1980(3) -0.0824(3) 0.0256(9) Uani 1 1 d U . .
C25 C 0.2762(5) 0.2113(3) -0.1316(3) 0.0311(10) Uani 1 1 d U . .
H25 H 0.3346 0.2353 -0.1197 0.037 Uiso 1 1 calc R . .
C26 C 0.2633(5) 0.1889(3) -0.1987(4) 0.0373(11) Uani 1 1 d U . .
H26 H 0.3121 0.1989 -0.2316 0.045 Uiso 1 1 calc R . .
C27 C 0.1805(5) 0.1527(3) -0.2164(4) 0.0424(11) Uani 1 1 d U . .
H27 H 0.1743 0.1368 -0.2609 0.051 Uiso 1 1 calc R . .
C28 C 0.1044(5) 0.1389(3) -0.1690(4) 0.0387(11) Uani 1 1 d U . .
H28 H 0.0466 0.1150 -0.1825 0.046 Uiso 1 1 calc R . .
C29 C 0.1142(5) 0.1609(3) -0.1009(4) 0.0323(10) Uani 1 1 d U . .
H29 H 0.0640 0.1514 -0.0687 0.039 Uiso 1 1 calc R . .
C30 C 0.5173(4) 0.1474(3) 0.0864(3) 0.0233(9) Uani 1 1 d U . .
C31 C 0.6132(4) 0.1158(3) 0.0797(3) 0.0285(10) Uani 1 1 d U . .
H31 H 0.6139 0.0774 0.0585 0.034 Uiso 1 1 calc R . .
C32 C 0.7071(4) 0.1421(3) 0.1047(4) 0.0327(11) Uani 1 1 d U . .
H32 H 0.7706 0.1220 0.0982 0.039 Uiso 1 1 calc R . .
C33 C 0.7059(4) 0.1976(3) 0.1391(4) 0.0343(11) Uani 1 1 d U . .
H33 H 0.7683 0.2140 0.1574 0.041 Uiso 1 1 calc R . .
C34 C 0.6114(4) 0.2293(3) 0.1465(4) 0.0319(11) Uani 1 1 d U . .
H34 H 0.6107 0.2673 0.1687 0.038 Uiso 1 1 calc R . .
C35 C 0.5200(4) 0.2039(3) 0.1208(3) 0.0247(10) Uani 1 1 d U . .
H35 H 0.4573 0.2250 0.1265 0.030 Uiso 1 1 calc R . .
C36 C 0.4138(4) 0.1045(3) -0.0388(3) 0.0191(9) Uani 1 1 d U . .
C37 C 0.4998(4) 0.1300(3) -0.0730(3) 0.0223(10) Uani 1 1 d U . .
H37 H 0.5474 0.1555 -0.0495 0.027 Uiso 1 1 calc R . .
C38 C 0.5123(4) 0.1165(3) -0.1419(3) 0.0260(10) Uani 1 1 d U . .
H38 H 0.5688 0.1335 -0.1645 0.031 Uiso 1 1 calc R . .
C39 C 0.4438(4) 0.0785(3) -0.1782(4) 0.0288(11) Uani 1 1 d U . .
H39 H 0.4546 0.0692 -0.2243 0.035 Uiso 1 1 calc R . .
C40 C 0.3563(4) 0.0540(3) -0.1440(3) 0.0280(10) Uani 1 1 d U . .
H40 H 0.3084 0.0289 -0.1679 0.034 Uiso 1 1 calc R . .
C41 C 0.3420(4) 0.0670(3) -0.0757(3) 0.0225(10) Uani 1 1 d U . .
H41 H 0.2841 0.0509 -0.0537 0.027 Uiso 1 1 calc R . .
C42 C 0.3921(4) 0.0366(3) 0.0838(3) 0.0207(10) Uani 1 1 d U . .
H42A H 0.3612 0.0104 0.0479 0.025 Uiso 1 1 calc R . .
H42B H 0.4640 0.0230 0.0926 0.025 Uiso 1 1 calc R . .
C43 C 0.3300(4) 0.0291(3) 0.1500(3) 0.0196(10) Uani 1 1 d U . .
H43A H 0.3741 0.0081 0.1844 0.024 Uiso 1 1 calc R . .
H43B H 0.2693 0.0032 0.1400 0.024 Uiso 1 1 calc R . .
C44 C 0.3943(4) 0.1301(3) 0.2410(3) 0.0310(10) Uani 1 1 d U . .
C45 C 0.4894(4) 0.0983(3) 0.2478(4) 0.0371(11) Uani 1 1 d U . .
H45 H 0.4976 0.0596 0.2281 0.044 Uiso 1 1 calc R . .
C46 C 0.5740(5) 0.1272(4) 0.2862(4) 0.0455(11) Uani 1 1 d U . .
H46 H 0.6395 0.1082 0.2892 0.055 Uiso 1 1 calc R . .
C47 C 0.5599(5) 0.1821(4) 0.3182(4) 0.0466(12) Uani 1 1 d U . .
H47 H 0.6151 0.1999 0.3437 0.056 Uiso 1 1 calc R . .
C48 C 0.4647(5) 0.2110(4) 0.3130(4) 0.0436(11) Uani 1 1 d U . .
H48 H 0.4554 0.2479 0.3364 0.052 Uiso 1 1 calc R . .
C49 C 0.3823(4) 0.1870(3) 0.2739(3) 0.0345(11) Uani 1 1 d U . .
H49 H 0.3190 0.2083 0.2694 0.041 Uiso 1 1 calc R . .
C50 C 0.1895(4) 0.0729(3) 0.2472(3) 0.0224(9) Uani 1 1 d U . .
C51 C 0.1977(4) 0.0840(3) 0.3168(3) 0.0290(10) Uani 1 1 d U . .
H51 H 0.2489 0.1110 0.3339 0.035 Uiso 1 1 calc R . .
C52 C 0.1305(4) 0.0554(3) 0.3628(4) 0.0338(11) Uani 1 1 d U . .
H52 H 0.1384 0.0628 0.4100 0.041 Uiso 1 1 calc R . .
C53 C 0.0541(4) 0.0169(3) 0.3389(4) 0.0309(10) Uani 1 1 d U . .
H53 H 0.0100 -0.0025 0.3695 0.037 Uiso 1 1 calc R . .
C54 C 0.0420(4) 0.0067(3) 0.2704(4) 0.0292(10) Uani 1 1 d U . .
H54 H -0.0123 -0.0187 0.2542 0.035 Uiso 1 1 calc R . .
C55 C 0.1084(4) 0.0331(3) 0.2238(4) 0.0258(10) Uani 1 1 d U . .
H55 H 0.0997 0.0246 0.1769 0.031 Uiso 1 1 calc R . .
B1_1 B 0.7722(7) 0.4117(4) 0.1042(5) 0.3715(11) Uani 0.874(10) 1 d PDU A 1
F1_1 F 0.8056(8) 0.3523(4) 0.1233(7) 0.3715(11) Uani 0.874(10) 1 d PDU A 1
F2_1 F 0.6951(6) 0.4352(6) 0.1475(5) 0.3715(11) Uani 0.874(10) 1 d PDU A 1
F3_1 F 0.8597(6) 0.4519(5) 0.1077(7) 0.3715(11) Uani 0.874(10) 1 d PDU A 1
F4_1 F 0.7261(8) 0.4110(7) 0.0363(5) 0.3715(11) Uani 0.874(10) 1 d PDU A 1
B1_2 B 0.7697(8) 0.4028(5) 0.0989(5) 0.3714(12) Uani 0.000(10) 1 d PDU A 2
F1_2 F 0.8442(10) 0.4499(6) 0.1122(9) 0.3714(12) Uani 0.00 1 d PDU A 2
F2_2 F 0.8137(13) 0.3454(5) 0.1181(9) 0.3714(12) Uani 0.00 1 d PDU A 2
F3_2 F 0.7415(15) 0.4022(10) 0.0278(5) 0.3714(12) Uani 0.00 1 d PDU A 2
F4_2 F 0.6793(9) 0.4139(10) 0.1376(9) 0.3714(12) Uani 0.00 1 d PDU A 2
O1_5 O -0.2501(4) 0.2023(2) -0.1240(3) 0.0568(13) Uani 1 1 d DU B 2
C1_5 C -0.2448(6) 0.2410(4) -0.0663(4) 0.0568(13) Uani 1 1 d DU B 2
O1_6 O 1.0744(8) 0.5760(6) 0.0570(6) 0.184(3) Uani 1 1 d DU C 2
C1_6 C 1.0084(12) 0.5813(9) -0.0016(9) 0.184(3) Uani 1 1 d DU C 2

loop_
_atom_site_aniso_label
_atom_site_aniso_U_11
_atom_site_aniso_U_22
_atom_site_aniso_U_33
_atom_site_aniso_U_23
_atom_site_aniso_U_13
_atom_site_aniso_U_12
Co1 0.0110(3) 0.0153(4) 0.0124(4) -0.0017(3) -0.0005(3) -0.0030(3)
Fe2 0.0224(5) 0.0146(6) 0.0507(9) -0.0030(7) -0.0210(5) -0.0005(5)
P1 0.0124(5) 0.0189(8) 0.0150(8) -0.0009(7) 0.0006(5) -0.0029(5)
P2 0.0189(5) 0.0203(8) 0.0157(8) 0.0019(7) 0.0000(5) 0.0002(5)
P4 0.0147(5) 0.0211(8) 0.0136(8) 0.0001(7) 0.0006(5) -0.0001(5)
P3 0.0147(5) 0.0170(8) 0.0172(8) -0.0005(7) 0.0019(5) -0.0003(5)
N1 0.017(2) 0.037(3) 0.068(3) -0.001(3) -0.008(2) -0.002(2)
N2 0.041(2) 0.038(3) 0.069(4) 0.005(3) -0.039(3) 0.006(2)
N3 0.0134(14) 0.0184(18) 0.028(2) -0.0016(17) -0.0051(15) -0.0055(13)
C1 0.016(2) 0.031(3) 0.061(3) 0.015(3) -0.019(2) -0.008(2)
C2 0.037(3) 0.041(3) 0.055(3) 0.008(3) -0.032(2) -0.007(2)
C3 0.0207(18) 0.020(2) 0.034(3) -0.005(2) -0.0086(18) -0.0032(16)
C4 0.0111(15) 0.0197(19) 0.0216(16) -0.0004(16) 0.0029(14) -0.0006(14)
C5 0.0175(16) 0.022(2) 0.0231(18) 0.0027(18) 0.0050(15) -0.0035(15)
C6 0.0218(17) 0.022(2) 0.026(2) 0.0034(17) 0.0115(16) -0.0003(16)
C7 0.0302(17) 0.025(2) 0.0256(19) 0.0023(19) 0.0125(17) 0.0023(16)
C8 0.0337(18) 0.027(2) 0.0236(19) -0.0011(19) 0.0079(17) -0.0001(16)
C9 0.0245(17) 0.024(2) 0.0226(18) -0.0014(18) 0.0054(16) -0.0012(16)
C10 0.0230(16) 0.0178(15) 0.026(2) -0.0005(17) 0.0077(16) -0.0043(13)
C11 0.0288(16) 0.0213(17) 0.029(2) 0.001(2) 0.0052(18) -0.0009(14)
C12 0.0381(17) 0.0221(18) 0.031(2) 0.002(2) 0.0105(19) -0.0017(17)
C13 0.0394(17) 0.0218(18) 0.036(2) -0.006(2) 0.0112(19) -0.0081(15)
C14 0.0345(17) 0.0224(19) 0.038(2) -0.006(2) 0.0055(19) -0.0092(15)
C15 0.0249(16) 0.0194(17) 0.031(2) -0.003(2) 0.0047(18) -0.0064(15)
C16 0.0178(16) 0.028(3) 0.020(2) 0.000(2) -0.0005(15) 0.0058(17)
C17 0.0227(17) 0.027(3) 0.019(2) 0.007(2) -0.0026(17) 0.0067(16)
C18 0.0399(15) 0.0246(16) 0.024(2) 0.0018(17) 0.0090(18) -0.0093(15)
C19 0.0498(18) 0.0276(17) 0.036(2) -0.001(2) 0.016(2) -0.0043(15)
C20 0.0577(18) 0.0273(19) 0.043(2) -0.003(2) 0.021(2) -0.0069(17)
C21 0.0564(18) 0.0275(18) 0.038(2) -0.001(2) 0.014(2) -0.0164(18)
C22 0.0469(18) 0.030(2) 0.029(2) 0.002(2) 0.011(2) -0.0145(15)
C23 0.0395(16) 0.0254(19) 0.024(2) 0.004(2) 0.0083(19) -0.0119(15)
C24 0.0373(18) 0.019(2) 0.0200(16) 0.0006(16) -0.0090(15) 0.0095(16)
C25 0.0466(19) 0.025(2) 0.0219(18) 0.0000(19) -0.0014(17) 0.0136(17)
C26 0.059(2) 0.029(2) 0.0237(19) -0.001(2) -0.0037(19) 0.0197(17)
C27 0.066(2) 0.032(2) 0.028(2) -0.004(2) -0.0167(17) 0.0214(18)
C28 0.057(2) 0.026(2) 0.031(2) 0.0002(19) -0.0242(18) 0.0107(18)
C29 0.0459(19) 0.023(2) 0.0268(19) 0.0007(19) -0.0177(18) 0.0071(17)
C30 0.0152(13) 0.0243(18) 0.030(2) -0.0024(17) 0.0016(16) 0.0012(14)
C31 0.0187(15) 0.029(2) 0.038(2) -0.0026(19) -0.0010(17) 0.0034(15)
C32 0.0206(16) 0.035(2) 0.043(2) 0.0003(19) -0.0050(19) 0.0028(17)
C33 0.0250(16) 0.037(2) 0.041(2) -0.002(2) -0.0050(19) -0.0002(17)
C34 0.0260(17) 0.033(2) 0.036(2) -0.006(2) -0.0066(18) -0.0026(16)
C35 0.0198(16) 0.0256(19) 0.029(2) -0.0038(18) 0.0001(17) -0.0009(15)
C36 0.0211(16) 0.017(2) 0.0195(15) 0.0033(15) 0.0039(13) 0.0060(15)
C37 0.0271(17) 0.020(2) 0.0200(17) 0.0072(18) 0.0056(16) 0.0038(16)
C38 0.0338(18) 0.024(2) 0.0210(19) 0.0057(19) 0.0079(17) 0.0088(16)
C39 0.0397(19) 0.025(2) 0.021(2) 0.0036(19) 0.0031(16) 0.0082(17)
C40 0.0398(18) 0.023(2) 0.0210(19) 0.0027(19) 0.0023(18) 0.0024(17)
C41 0.0276(17) 0.020(2) 0.0202(18) 0.0028(18) 0.0015(16) 0.0032(16)
C42 0.0228(19) 0.0216(19) 0.018(2) 0.0042(18) 0.0030(18) 0.0012(16)
C43 0.0200(19) 0.0196(19) 0.020(2) 0.0039(16) 0.0041(17) 0.0011(17)
C44 0.0265(15) 0.052(2) 0.015(2) -0.0057(17) -0.0033(15) -0.0089(16)
C45 0.0271(16) 0.061(2) 0.022(2) -0.005(2) -0.0064(17) -0.0070(16)
C46 0.0338(18) 0.073(2) 0.029(2) -0.005(2) -0.0095(19) -0.0120(18)
C47 0.0399(18) 0.071(2) 0.029(2) -0.007(2) -0.008(2) -0.0228(19)
C48 0.0439(19) 0.061(2) 0.025(2) -0.009(2) -0.0023(19) -0.0202(17)
C49 0.0344(18) 0.049(2) 0.020(2) -0.0076(19) 0.0012(17) -0.0134(17)
C50 0.0257(16) 0.021(2) 0.0215(17) 0.0071(17) 0.0069(15) 0.0027(14)
C51 0.0370(18) 0.026(2) 0.0249(18) 0.0013(19) 0.0133(16) 0.0040(16)
C52 0.0444(19) 0.030(2) 0.0282(19) 0.0055(19) 0.0166(17) 0.0046(17)
C53 0.0352(18) 0.025(2) 0.0334(18) 0.010(2) 0.0169(18) 0.0068(16)
C54 0.0288(18) 0.025(2) 0.034(2) 0.0106(19) 0.0117(17) 0.0025(16)
C55 0.0233(17) 0.026(2) 0.029(2) 0.0072(19) 0.0092(16) 0.0012(15)
B1_1 0.1472(18) 0.541(2) 0.429(2) 0.226(2) 0.0557(19) 0.0721(19)
F1_1 0.1472(18) 0.541(2) 0.429(2) 0.226(2) 0.0557(19) 0.0721(19)
F2_1 0.1472(18) 0.541(2) 0.429(2) 0.226(2) 0.0557(19) 0.0721(19)
F3_1 0.1472(18) 0.541(2) 0.429(2) 0.226(2) 0.0557(19) 0.0721(19)
F4_1 0.1472(18) 0.541(2) 0.429(2) 0.226(2) 0.0557(19) 0.0721(19)
B1_2 0.147(2) 0.541(2) 0.429(2) 0.226(2) 0.056(2) 0.072(2)
F1_2 0.147(2) 0.541(2) 0.429(2) 0.226(2) 0.056(2) 0.072(2)
F2_2 0.147(2) 0.541(2) 0.429(2) 0.226(2) 0.056(2) 0.072(2)
F3_2 0.147(2) 0.541(2) 0.429(2) 0.226(2) 0.056(2) 0.072(2)
F4_2 0.147(2) 0.541(2) 0.429(2) 0.226(2) 0.056(2) 0.072(2)
O1_5 0.065(2) 0.046(3) 0.057(3) 0.012(2) -0.026(2) -0.001(2)
C1_5 0.065(2) 0.046(3) 0.057(3) 0.012(2) -0.026(2) -0.001(2)
O1_6 0.170(5) 0.181(6) 0.197(6) -0.016(6) -0.049(5) 0.033(5)
C1_6 0.170(5) 0.181(6) 0.197(6) -0.016(6) -0.049(5) 0.033(5)

loop_
_atom_type_symbol
_atom_type_description
_atom_type_scat_dispersion_real
_atom_type_scat_dispersion_imag
_atom_type_scat_source
C C 0.0033 0.0016 'International Tables Vol C Tables 4.2.6.8 and 6.1.1.4'
H H 0.0000 0.0000 'International Tables Vol C Tables 4.2.6.8 and 6.1.1.4'
B B 0.0013 0.0007 'International Tables Vol C Tables 4.2.6.8 and 6.1.1.4'
N N 0.0061 0.0033 'International Tables Vol C Tables 4.2.6.8 and 6.1.1.4'
O O 0.0106 0.0060 'International Tables Vol C Tables 4.2.6.8 and 6.1.1.4'
F F 0.0171 0.0103 'International Tables Vol C Tables 4.2.6.8 and 6.1.1.4'
P P 0.1023 0.0942 'International Tables Vol C Tables 4.2.6.8 and 6.1.1.4'
Fe Fe 0.3463 0.8444 'International Tables Vol C Tables 4.2.6.8 and 6.1.1.4'
Co Co 0.3494 0.9721 'International Tables Vol C Tables 4.2.6.8 and 6.1.1.4'

loop_
_geom_angle_atom_site_label_1
_geom_angle_atom_site_label_2
_geom_angle_atom_site_label_3
_geom_angle
_geom_angle_site_symmetry_1
_geom_angle_site_symmetry_3
_geom_angle_publ_flag
N3 Co1 P1 94.63(13) . . ?
N3 Co1 P4 90.31(15) . . ?
P1 Co1 P4 97.95(6) . . ?
N3 Co1 P3 93.32(13) . . ?
P1 Co1 P3 172.04(6) . . ?
P4 Co1 P3 81.63(6) . . ?
N3 Co1 P2 91.18(15) . . ?
P1 Co1 P2 81.00(6) . . ?
P4 Co1 P2 178.24(7) . . ?
P3 Co1 P2 99.21(6) . . ?
C3 Fe2 C3 180.0(4) 3 . ?
C3 Fe2 C2 88.5(2) 3 3 ?
C3 Fe2 C2 91.5(2) . 3 ?
C3 Fe2 C2 91.5(2) 3 . ?
C3 Fe2 C2 88.5(2) . . ?
C2 Fe2 C2 180.0(5) 3 . ?
C3 Fe2 C1 94.5(2) 3 . ?
C3 Fe2 C1 85.5(2) . . ?
C2 Fe2 C1 92.9(3) 3 . ?
C2 Fe2 C1 87.1(3) . . ?
C3 Fe2 C1 85.5(2) 3 3 ?
C3 Fe2 C1 94.5(2) . 3 ?
C2 Fe2 C1 87.1(3) 3 3 ?
C2 Fe2 C1 92.9(3) . 3 ?
C1 Fe2 C1 180.0(5) . 3 ?
C4 P1 C16 103.6(2) . . ?
C4 P1 C10 104.8(3) . . ?
C16 P1 C10 104.4(3) . . ?
C4 P1 Co1 125.53(19) . . ?
C16 P1 Co1 104.04(19) . . ?
C10 P1 Co1 112.41(17) . . ?
C24 P2 C18 105.4(3) . . ?
C24 P2 C17 102.1(3) . . ?
C18 P2 C17 103.9(3) . . ?
C24 P2 Co1 118.7(2) . . ?
C18 P2 Co1 116.5(2) . . ?
C17 P2 Co1 108.29(19) . . ?
C43 P4 C44 106.2(3) . . ?
C43 P4 C50 100.6(3) . . ?
C44 P4 C50 104.7(3) . . ?
C43 P4 Co1 105.7(2) . . ?
C44 P4 Co1 112.8(2) . . ?
C50 P4 Co1 124.99(19) . . ?
C30 P3 C36 104.5(3) . . ?
C30 P3 C42 104.5(3) . . ?
C36 P3 C42 100.7(3) . . ?
C30 P3 Co1 114.5(2) . . ?
C36 P3 Co1 123.39(17) . . ?
C42 P3 Co1 106.98(17) . . ?
C3 N3 Co1 176.9(5) . . ?
N1 C1 Fe2 175.4(6) . . ?
N2 C2 Fe2 170.0(7) . . ?
N3 C3 Fe2 175.9(5) . . ?
C9 C4 C5 119.0(5) . . ?
C9 C4 P1 121.4(4) . . ?
C5 C4 P1 119.5(5) . . ?
C6 C5 C4 121.0(6) . . ?
C7 C6 C5 118.3(5) . . ?
C8 C7 C6 121.3(6) . . ?
C7 C8 C9 119.9(6) . . ?
C4 C9 C8 120.5(5) . . ?
C15 C10 C11 119.1(5) . . ?
C15 C10 P1 120.6(4) . . ?
C11 C10 P1 120.4(4) . . ?
C12 C11 C10 119.8(5) . . ?
C11 C12 C13 120.5(6) . . ?
C14 C13 C12 119.5(6) . . ?
C15 C14 C13 119.7(5) . . ?
C14 C15 C10 121.3(5) . . ?
C17 C16 P1 106.8(3) . . ?
C16 C17 P2 109.9(4) . . ?
C19 C18 C23 116.2(5) . . ?
C19 C18 P2 126.1(4) . . ?
C23 C18 P2 117.5(5) . . ?
C20 C19 C18 120.9(6) . . ?
C21 C20 C19 121.7(7) . . ?
C20 C21 C22 120.7(6) . . ?
C21 C22 C23 119.3(6) . . ?
C22 C23 C18 121.1(6) . . ?
C25 C24 C29 119.4(6) . . ?
C25 C24 P2 123.4(5) . . ?
C29 C24 P2 117.1(5) . . ?
C26 C25 C24 120.4(6) . . ?
C27 C26 C25 120.6(7) . . ?
C26 C27 C28 120.9(7) . . ?
C27 C28 C29 120.3(6) . . ?
C28 C29 C24 118.4(6) . . ?
C35 C30 C31 117.6(5) . . ?
C35 C30 P3 120.3(4) . . ?
C31 C30 P3 122.1(5) . . ?
C32 C31 C30 120.2(6) . . ?
C33 C32 C31 120.1(5) . . ?
C32 C33 C34 120.3(6) . . ?
C35 C34 C33 119.2(6) . . ?
C34 C35 C30 122.5(5) . . ?
C41 C36 C37 119.4(5) . . ?
C41 C36 P3 117.9(4) . . ?
C37 C36 P3 122.7(4) . . ?
C38 C37 C36 119.1(5) . . ?
C39 C38 C37 122.0(5) . . ?
C38 C39 C40 118.7(6) . . ?
C41 C40 C39 120.2(6) . . ?
C40 C41 C36 120.5(5) . . ?
C43 C42 P3 112.4(4) . . ?
C42 C43 P4 114.1(4) . . ?
C45 C44 C49 120.1(6) . . ?
C45 C44 P4 121.6(5) . . ?
C49 C44 P4 118.3(4) . . ?
C44 C45 C46 117.8(7) . . ?
C47 C46 C45 120.9(6) . . ?
C48 C47 C46 120.1(6) . . ?
C47 C48 C49 121.6(7) . . ?
C48 C49 C44 119.5(6) . . ?
C51 C50 C55 117.1(5) . . ?
C51 C50 P4 122.9(4) . . ?
C55 C50 P4 119.7(5) . . ?
C50 C51 C52 121.2(6) . . ?
C53 C52 C51 120.3(7) . . ?
C54 C53 C52 119.8(6) . . ?
C53 C54 C55 121.4(6) . . ?
C54 C55 C50 120.2(6) . . ?
F2_1 B1_1 F4_1 106.3(8) . . ?
F2_1 B1_1 F3_1 108.1(8) . . ?
F4_1 B1_1 F3_1 110.7(9) . . ?
F2_1 B1_1 F1_1 112.7(9) . . ?
F4_1 B1_1 F1_1 110.2(9) . . ?
F3_1 B1_1 F1_1 108.9(8) . . ?
F3_2 B1_2 F2_2 109.5(10) . . ?
F3_2 B1_2 F4_2 109.5(10) . . ?
F2_2 B1_2 F4_2 109.5(10) . . ?
F3_2 B1_2 F1_2 109.5(10) . . ?
F2_2 B1_2 F1_2 109.5(9) . . ?
F4_2 B1_2 F1_2 109.5(10) . . ?

loop_
_geom_bond_atom_site_label_1
_geom_bond_atom_site_label_2
_geom_bond_distance
_geom_bond_site_symmetry_2
_geom_bond_publ_flag
Co1 N3 1.982(4) . ?
Co1 P1 2.2530(15) . ?
Co1 P4 2.2725(18) . ?
Co1 P3 2.2920(15) . ?
Co1 P2 2.2991(18) . ?
Fe2 C3 1.997(5) 3 ?
Fe2 C3 1.997(5) . ?
Fe2 C2 2.089(6) 3 ?
Fe2 C2 2.089(6) . ?
Fe2 C1 2.115(7) . ?
Fe2 C1 2.115(7) 3 ?
P1 C4 1.784(6) . ?
P1 C16 1.806(6) . ?
P1 C10 1.817(6) . ?
P2 C24 1.800(7) . ?
P2 C18 1.822(6) . ?
P2 C17 1.875(5) . ?
P4 C43 1.818(6) . ?
P4 C44 1.828(6) . ?
P4 C50 1.827(6) . ?
P3 C30 1.816(5) . ?
P3 C36 1.822(6) . ?
P3 C42 1.834(6) . ?
N1 C1 1.024(8) . ?
N2 C2 1.039(8) . ?
N3 C3 1.069(7) . ?
C4 C9 1.367(8) . ?
C4 C5 1.404(7) . ?
C5 C6 1.389(8) . ?
C6 C7 1.393(9) . ?
C7 C8 1.361(8) . ?
C8 C9 1.400(8) . ?
C10 C15 1.388(7) . ?
C10 C11 1.403(8) . ?
C11 C12 1.361(8) . ?
C12 C13 1.408(8) . ?
C13 C14 1.380(9) . ?
C14 C15 1.365(8) . ?
C16 C17 1.538(8) . ?
C18 C19 1.393(9) . ?
C18 C23 1.423(8) . ?
C19 C20 1.377(9) . ?
C20 C21 1.347(9) . ?
C21 C22 1.355(10) . ?
C22 C23 1.401(9) . ?
C24 C25 1.386(9) . ?
C24 C29 1.422(8) . ?
C25 C26 1.392(10) . ?
C26 C27 1.349(9) . ?
C27 C28 1.386(10) . ?
C28 C29 1.404(10) . ?
C30 C35 1.396(8) . ?
C30 C31 1.410(7) . ?
C31 C32 1.396(8) . ?
C32 C33 1.378(9) . ?
C33 C34 1.396(8) . ?
C34 C35 1.366(8) . ?
C36 C41 1.403(8) . ?
C36 C37 1.409(7) . ?
C37 C38 1.380(8) . ?
C38 C39 1.376(8) . ?
C39 C40 1.418(8) . ?
C40 C41 1.369(9) . ?
C42 C43 1.536(8) . ?
C44 C45 1.396(8) . ?
C44 C49 1.401(9) . ?
C45 C46 1.432(9) . ?
C46 C47 1.358(11) . ?
C47 C48 1.365(10) . ?
C48 C49 1.377(9) . ?
C50 C51 1.370(9) . ?
C50 C55 1.409(8) . ?
C51 C52 1.399(8) . ?
C52 C53 1.353(9) . ?
C53 C54 1.348(9) . ?
C54 C55 1.380(8) . ?
B1_1 F2_1 1.406(11) . ?
B1_1 F4_1 1.423(11) . ?
B1_1 F3_1 1.414(11) . ?
B1_1 F1_1 1.405(11) . ?
B1_2 F3_2 1.412(11) . ?
B1_2 F2_2 1.412(12) . ?
B1_2 F4_2 1.412(12) . ?
B1_2 F1_2 1.412(12) . ?
O1_5 C1_5 1.399(9) . ?
O1_6 C1_6 1.393(15) . ?
